data_7028374
loop_
_publ_author_name
'Theuergarten, Eileen'
'Bannenberg, Thomas'
'Walter, Marc D.'
'Holschumacher, Dirk'
'Freytag, Matthias'
'Daniliuc, Constantin G.'
'Jones, Peter G.'
'Tamm, Matthias'

_publ_section_title
;
 Computational and experimental investigations of CO2 and N2O fixation by
 sterically demanding N-heterocyclic carbenes (NHC) and NHC/borane FLP
 systems.
;
_journal_issue 4
_journal_name_full 'Dalton transactions (Cambridge, England : 2003)'
_journal_page_first 1651
_journal_page_last 1662
_journal_paper_doi 10.1039/c3dt52742e
_journal_volume 43
_journal_year 2014
_chemical_formula_sum 'C33 H26 B Cl2 F15 N2 O2'
_chemical_formula_weight 849.27
_chemical_name_systematic
; 
 ? 
;
_space_group_IT_number 14
_symmetry_cell_setting monoclinic
_symmetry_space_group_name_Hall '-P 2ybc'
_symmetry_space_group_name_H-M 'P 1 21/c 1'
_atom_sites_solution_hydrogens geom
_atom_sites_solution_primary direct
_atom_sites_solution_secondary difmap
_audit_creation_method SHELXL-97
_cell_angle_alpha 90.00
_cell_angle_beta 92.911(6)
_cell_angle_gamma 90.00
_cell_formula_units_Z 4
_cell_length_a 15.2938(8)
_cell_length_b 10.6292(6)
_cell_length_c 21.1241(8)
_cell_measurement_reflns_used 9833
_cell_measurement_temperature 100(2)
_cell_measurement_theta_max 77.2358
_cell_measurement_theta_min 3.4823
_cell_volume 3429.5(3)
_computing_cell_refinement
; 
CrysAlisPro, Oxford Diffraction Ltd., 
Version 1.171.35.11 (release 16-05-2011 CrysAlis171 .NET) 
(compiled May 16 2011,17:55:39) 
;
_computing_data_collection
; 
CrysAlisPro, Oxford Diffraction Ltd., 
Version 1.171.35.11 (release 16-05-2011 CrysAlis171 .NET) 
(compiled May 16 2011,17:55:39) 
;
_computing_data_reduction
; 
CrysAlisPro, Oxford Diffraction Ltd., 
Version 1.171.35.11 (release 16-05-2011 CrysAlis171 .NET) 
(compiled May 16 2011,17:55:39) 
;
_computing_molecular_graphics 'Bruker XP'
_computing_publication_material SHELXL-97
_computing_structure_refinement 'SHELXL-97 (Sheldrick, 1997)'
_computing_structure_solution 'SHELXS-97 (Sheldrick, 1990)'
_diffrn_ambient_temperature 100(2)
_diffrn_detector_area_resol_mean 10.3543
_diffrn_measured_fraction_theta_full 1.000
_diffrn_measured_fraction_theta_max 1.000
_diffrn_measurement_device_type 'Xcalibur, Atlas, Nova'
_diffrn_measurement_method '\w scans'
_diffrn_radiation_monochromator mirror
_diffrn_radiation_source 'Nova (Cu) X-ray Source'
_diffrn_radiation_type 'Cu K\a'
_diffrn_radiation_wavelength 1.54184
_diffrn_reflns_av_R_equivalents 0.1329
_diffrn_reflns_av_sigmaI/netI 0.0650
_diffrn_reflns_limit_h_max 18
_diffrn_reflns_limit_h_min -18
_diffrn_reflns_limit_k_max 12
_diffrn_reflns_limit_k_min -11
_diffrn_reflns_limit_l_max 25
_diffrn_reflns_limit_l_min -25
_diffrn_reflns_number 41645
_diffrn_reflns_theta_full 70.08
_diffrn_reflns_theta_max 70.08
_diffrn_reflns_theta_min 4.19
_exptl_absorpt_coefficient_mu 2.791
_exptl_absorpt_correction_T_max 1.00000
_exptl_absorpt_correction_T_min 0.58434
_exptl_absorpt_correction_type multi-scan
_exptl_absorpt_process_details
; 
CrysAlisPro, Oxford Diffraction Ltd., 
Version 1.171.35.11 (release 16-05-2011 CrysAlis171 .NET) 
(compiled May 16 2011,17:55:39) 
;
_exptl_crystal_colour colourless
_exptl_crystal_density_diffrn 1.645
_exptl_crystal_density_method 'not measured'
_exptl_crystal_description plate
_exptl_crystal_F_000 1712
_exptl_crystal_size_max 0.08
_exptl_crystal_size_mid 0.07
_exptl_crystal_size_min 0.03
_refine_diff_density_max 0.303
_refine_diff_density_min -0.448
_refine_diff_density_rms 0.069
_refine_ls_extinction_method none
_refine_ls_goodness_of_fit_ref 1.001
_refine_ls_hydrogen_treatment constr
_refine_ls_matrix_type full
_refine_ls_number_parameters 504
_refine_ls_number_reflns 6513
_refine_ls_number_restraints 0
_refine_ls_restrained_S_all 1.001
_refine_ls_R_factor_all 0.0622
_refine_ls_R_factor_gt 0.0451
_refine_ls_shift/su_max 0.001
_refine_ls_shift/su_mean 0.000
_refine_ls_structure_factor_coef Fsqd
_refine_ls_weighting_details 'calc w=1/[\s^2^(Fo^2^)+(0.0572P)^2^+0.0000P] where P=(Fo^2^+2Fc^2^)/3'
_refine_ls_weighting_scheme calc
_refine_ls_wR_factor_gt 0.1087
_refine_ls_wR_factor_ref 0.1199
_reflns_number_gt 4937
_reflns_number_total 6513
_reflns_threshold_expression >2sigma(I)
_cod_data_source_file c3dt52742e.txt
_cod_data_source_block eileen29
_cod_original_sg_symbol_H-M 'P 21/c'
_cod_database_code 7028374

loop_
_symmetry_equiv_pos_as_xyz
'x, y, z'
'-x, y+1/2, -z+1/2'
'-x, -y, -z'
'x, -y-1/2, z-1/2'

loop_
_atom_site_label
_atom_site_type_symbol
_atom_site_fract_x
_atom_site_fract_y
_atom_site_fract_z
_atom_site_U_iso_or_equiv
_atom_site_adp_type
_atom_site_occupancy
_atom_site_symmetry_multiplicity
_atom_site_calc_flag
_atom_site_refinement_flags
B B 0.28081(17) 0.7384(2) 0.39447(13) 0.0158(5) Uani 1 1 d .
N1 N 0.28938(13) 0.59706(17) 0.18482(9) 0.0164(4) Uani 1 1 d .
N2 N 0.14811(13) 0.62615(17) 0.19641(9) 0.0159(4) Uani 1 1 d .
O1 O 0.26372(11) 0.68759(14) 0.32694(8) 0.0166(3) Uani 1 1 d .
O2 O 0.24768(12) 0.85853(15) 0.26234(8) 0.0214(4) Uani 1 1 d .
F1 F 0.42417(10) 0.89337(13) 0.46912(7) 0.0226(3) Uani 1 1 d .
F2 F 0.58329(10) 0.81299(15) 0.50170(8) 0.0308(4) Uani 1 1 d .
F3 F 0.63661(11) 0.57763(17) 0.46980(9) 0.0375(4) Uani 1 1 d .
F4 F 0.52166(12) 0.42034(15) 0.40554(8) 0.0351(4) Uani 1 1 d .
F5 F 0.35843(10) 0.49512(12) 0.37594(7) 0.0245(3) Uani 1 1 d .
F6 F 0.12340(9) 0.87289(12) 0.44800(7) 0.0231(3) Uani 1 1 d .
F7 F 0.10303(10) 1.11932(13) 0.45534(7) 0.0239(3) Uani 1 1 d .
F8 F 0.22160(10) 1.27966(13) 0.40679(8) 0.0286(3) Uani 1 1 d .
F9 F 0.36201(10) 1.18534(12) 0.34905(8) 0.0247(3) Uani 1 1 d .
F10 F 0.38789(9) 0.93714(12) 0.34374(7) 0.0200(3) Uani 1 1 d .
F11 F 0.28298(10) 0.77245(13) 0.52718(7) 0.0224(3) Uani 1 1 d .
F12 F 0.20725(11) 0.63389(14) 0.61442(7) 0.0268(3) Uani 1 1 d .
F13 F 0.09477(10) 0.44363(14) 0.57817(7) 0.0280(3) Uani 1 1 d .
F14 F 0.06537(10) 0.39322(13) 0.45276(7) 0.0244(3) Uani 1 1 d .
F15 F 0.14858(10) 0.51758(12) 0.36549(7) 0.0218(3) Uani 1 1 d .
Cl1 Cl 0.20517(5) 0.22908(6) 0.73909(4) 0.03792(18) Uani 1 1 d .
Cl2 Cl 0.34941(5) 0.37383(7) 0.68891(4) 0.03967(18) Uani 1 1 d .
C1 C 0.22929(15) 0.6549(2) 0.21902(11) 0.0151(4) Uani 1 1 d .
C2 C 0.24368(16) 0.5251(2) 0.13869(11) 0.0182(5) Uani 1 1 d .
C3 C 0.15679(16) 0.5447(2) 0.14482(11) 0.0184(5) Uani 1 1 d .
C4 C 0.38919(15) 0.6035(2) 0.19316(12) 0.0187(5) Uani 1 1 d .
C5 C 0.41938(17) 0.7165(2) 0.23359(13) 0.0250(5) Uani 1 1 d .
H5A H 0.3933 0.7936 0.2155 0.037 Uiso 1 1 calc R
H5B H 0.4833 0.7228 0.2342 0.037 Uiso 1 1 calc R
H5C H 0.4008 0.7054 0.2770 0.037 Uiso 1 1 calc R
C6 C 0.42109(17) 0.4817(2) 0.22530(12) 0.0236(5) Uani 1 1 d .
H6A H 0.3933 0.4721 0.2658 0.035 Uiso 1 1 calc R
H6B H 0.4848 0.4850 0.2328 0.035 Uiso 1 1 calc R
H6C H 0.4056 0.4100 0.1978 0.035 Uiso 1 1 calc R
C7 C 0.42701(17) 0.6218(2) 0.12782(12) 0.0256(5) Uani 1 1 d .
H7A H 0.4187 0.5446 0.1029 0.038 Uiso 1 1 calc R
H7B H 0.4897 0.6407 0.1331 0.038 Uiso 1 1 calc R
H7C H 0.3968 0.6916 0.1057 0.038 Uiso 1 1 calc R
C8 C 0.28152(17) 0.4363(2) 0.09225(12) 0.0232(5) Uani 1 1 d .
H8A H 0.2368 0.3752 0.0779 0.035 Uiso 1 1 calc R
H8B H 0.3315 0.3919 0.1127 0.035 Uiso 1 1 calc R
H8C H 0.3010 0.4838 0.0558 0.035 Uiso 1 1 calc R
C9 C 0.08549(18) 0.4851(2) 0.10395(13) 0.0277(6) Uani 1 1 d .
H9A H 0.1069 0.4683 0.0618 0.042 Uiso 1 1 calc R
H9B H 0.0352 0.5421 0.1000 0.042 Uiso 1 1 calc R
H9C H 0.0677 0.4059 0.1232 0.042 Uiso 1 1 calc R
C10 C 0.06005(15) 0.6737(2) 0.21773(12) 0.0180(5) Uani 1 1 d .
C11 C 0.06733(16) 0.7461(2) 0.28025(12) 0.0227(5) Uani 1 1 d .
H11A H 0.0975 0.6941 0.3128 0.034 Uiso 1 1 calc R
H11B H 0.0086 0.7670 0.2935 0.034 Uiso 1 1 calc R
H11C H 0.1006 0.8238 0.2745 0.034 Uiso 1 1 calc R
C12 C 0.02116(16) 0.7612(2) 0.16606(12) 0.0230(5) Uani 1 1 d .
H12A H 0.0579 0.8363 0.1634 0.035 Uiso 1 1 calc R
H12B H -0.0381 0.7860 0.1765 0.035 Uiso 1 1 calc R
H12C H 0.0188 0.7172 0.1252 0.035 Uiso 1 1 calc R
C13 C 0.00219(17) 0.5590(2) 0.22877(14) 0.0273(6) Uani 1 1 d .
H13A H -0.0109 0.5160 0.1884 0.041 Uiso 1 1 calc R
H13B H -0.0526 0.5865 0.2466 0.041 Uiso 1 1 calc R
H13C H 0.0330 0.5013 0.2584 0.041 Uiso 1 1 calc R
C14 C 0.24918(15) 0.7468(2) 0.27348(11) 0.0168(5) Uani 1 1 d .
C15 C 0.38309(16) 0.7018(2) 0.41600(11) 0.0181(5) Uani 1 1 d .
C16 C 0.44411(16) 0.7755(2) 0.44998(12) 0.0197(5) Uani 1 1 d .
C17 C 0.52827(17) 0.7361(2) 0.46817(12) 0.0236(5) Uani 1 1 d .
C18 C 0.55541(17) 0.6168(3) 0.45277(13) 0.0262(6) Uani 1 1 d .
C19 C 0.49716(18) 0.5386(2) 0.42019(12) 0.0251(5) Uani 1 1 d .
C20 C 0.41335(17) 0.5806(2) 0.40372(12) 0.0205(5) Uani 1 1 d .
C21 C 0.25974(15) 0.8899(2) 0.39772(11) 0.0159(4) Uani 1 1 d .
C22 C 0.18715(16) 0.9445(2) 0.42390(11) 0.0179(5) Uani 1 1 d .
C23 C 0.17354(16) 1.0733(2) 0.42738(11) 0.0182(5) Uani 1 1 d .
C24 C 0.23291(16) 1.1550(2) 0.40287(12) 0.0189(5) Uani 1 1 d .
C25 C 0.30460(16) 1.1066(2) 0.37431(12) 0.0194(5) Uani 1 1 d .
C26 C 0.31646(15) 0.9780(2) 0.37234(11) 0.0177(5) Uani 1 1 d .
C27 C 0.22112(15) 0.6539(2) 0.44142(11) 0.0162(4) Uani 1 1 d .
C28 C 0.23098(16) 0.6764(2) 0.50633(12) 0.0176(5) Uani 1 1 d .
C29 C 0.19152(16) 0.6079(2) 0.55237(11) 0.0192(5) Uani 1 1 d .
C30 C 0.13538(16) 0.5117(2) 0.53437(12) 0.0205(5) Uani 1 1 d .
C31 C 0.12144(15) 0.4859(2) 0.47078(12) 0.0182(5) Uani 1 1 d .
C32 C 0.16477(16) 0.5539(2) 0.42614(11) 0.0172(5) Uani 1 1 d .
C33 C 0.2376(2) 0.3710(3) 0.70433(19) 0.0415(8) Uani 1 1 d .
H33A H 0.2027 0.3838 0.6641 0.050 Uiso 1 1 calc R
H33B H 0.2248 0.4416 0.7330 0.050 Uiso 1 1 calc R

loop_
_atom_site_aniso_label
_atom_site_aniso_U_11
_atom_site_aniso_U_22
_atom_site_aniso_U_33
_atom_site_aniso_U_23
_atom_site_aniso_U_13
_atom_site_aniso_U_12
B 0.0166(12) 0.0107(11) 0.0203(13) -0.0030(9) 0.0023(10) 0.0006(9)
N1 0.0150(10) 0.0133(9) 0.0212(10) 0.0014(7) 0.0026(8) 0.0016(7)
N2 0.0162(10) 0.0127(9) 0.0191(10) -0.0007(7) 0.0026(8) 0.0005(7)
O1 0.0195(8) 0.0123(7) 0.0180(8) 0.0003(6) 0.0012(7) 0.0002(6)
O2 0.0286(9) 0.0117(8) 0.0237(8) 0.0008(6) 0.0005(7) 0.0006(6)
F1 0.0236(7) 0.0166(7) 0.0275(7) -0.0028(5) -0.0003(6) -0.0014(5)
F2 0.0211(8) 0.0382(9) 0.0325(8) 0.0059(6) -0.0034(7) -0.0076(6)
F3 0.0213(8) 0.0500(10) 0.0414(10) 0.0144(8) 0.0044(7) 0.0142(7)
F4 0.0416(10) 0.0257(8) 0.0390(9) 0.0049(7) 0.0099(8) 0.0202(7)
F5 0.0326(8) 0.0135(7) 0.0276(7) -0.0011(5) 0.0027(6) 0.0026(6)
F6 0.0172(7) 0.0152(7) 0.0376(8) 0.0035(6) 0.0084(6) 0.0002(5)
F7 0.0226(7) 0.0178(7) 0.0320(8) 0.0005(5) 0.0078(6) 0.0072(5)
F8 0.0293(8) 0.0105(7) 0.0467(9) 0.0002(6) 0.0081(7) 0.0039(5)
F9 0.0195(7) 0.0150(7) 0.0403(9) 0.0039(6) 0.0061(6) -0.0023(5)
F10 0.0170(7) 0.0163(6) 0.0274(7) -0.0002(5) 0.0078(6) 0.0011(5)
F11 0.0253(8) 0.0205(7) 0.0215(7) -0.0052(5) 0.0015(6) -0.0071(6)
F12 0.0324(8) 0.0297(8) 0.0187(7) -0.0021(6) 0.0045(6) -0.0035(6)
F13 0.0304(8) 0.0248(7) 0.0296(8) 0.0060(6) 0.0100(7) -0.0053(6)
F14 0.0234(8) 0.0153(7) 0.0343(8) -0.0003(5) 0.0017(6) -0.0067(5)
F15 0.0292(8) 0.0156(7) 0.0204(7) -0.0021(5) -0.0016(6) -0.0036(5)
Cl1 0.0276(3) 0.0292(3) 0.0578(5) -0.0101(3) 0.0101(3) -0.0032(3)
Cl2 0.0365(4) 0.0368(4) 0.0469(4) 0.0046(3) 0.0147(3) -0.0008(3)
C1 0.0146(11) 0.0122(10) 0.0188(11) 0.0005(8) 0.0029(9) 0.0001(8)
C2 0.0230(12) 0.0125(10) 0.0192(11) -0.0001(8) 0.0022(10) 0.0007(8)
C3 0.0201(12) 0.0143(10) 0.0208(11) -0.0018(9) 0.0020(9) -0.0004(8)
C4 0.0122(11) 0.0220(12) 0.0221(12) 0.0009(9) 0.0022(9) 0.0009(8)
C5 0.0164(12) 0.0261(13) 0.0324(14) -0.0043(10) 0.0009(10) -0.0028(9)
C6 0.0222(13) 0.0253(13) 0.0235(12) 0.0039(9) 0.0035(10) 0.0065(10)
C7 0.0176(12) 0.0347(14) 0.0252(13) 0.0066(10) 0.0060(10) -0.0002(10)
C8 0.0241(13) 0.0228(12) 0.0229(12) -0.0064(9) 0.0030(10) 0.0047(9)
C9 0.0257(14) 0.0251(13) 0.0321(14) -0.0088(10) -0.0005(11) -0.0009(10)
C10 0.0113(11) 0.0155(11) 0.0274(12) 0.0012(9) 0.0031(9) 0.0010(8)
C11 0.0203(12) 0.0217(12) 0.0265(13) -0.0002(9) 0.0051(10) 0.0077(9)
C12 0.0179(12) 0.0217(12) 0.0293(13) 0.0016(10) -0.0004(10) 0.0034(9)
C13 0.0219(13) 0.0168(12) 0.0438(16) 0.0013(10) 0.0089(12) -0.0027(9)
C14 0.0130(11) 0.0149(11) 0.0226(12) -0.0015(9) 0.0019(9) 0.0003(8)
C15 0.0194(12) 0.0176(11) 0.0175(11) 0.0000(8) 0.0037(9) 0.0013(9)
C16 0.0192(12) 0.0180(11) 0.0222(12) 0.0033(9) 0.0049(10) 0.0017(9)
C17 0.0195(12) 0.0303(13) 0.0210(12) 0.0068(10) 0.0011(10) -0.0034(10)
C18 0.0161(12) 0.0348(14) 0.0280(13) 0.0104(10) 0.0046(10) 0.0087(10)
C19 0.0292(14) 0.0214(12) 0.0257(12) 0.0061(10) 0.0101(11) 0.0120(10)
C20 0.0241(13) 0.0173(11) 0.0205(11) 0.0012(9) 0.0044(10) 0.0028(9)
C21 0.0152(11) 0.0134(11) 0.0192(11) -0.0011(8) 0.0012(9) -0.0006(8)
C22 0.0158(11) 0.0174(11) 0.0206(11) 0.0000(9) 0.0032(9) -0.0028(8)
C23 0.0135(11) 0.0190(11) 0.0224(11) -0.0017(9) 0.0034(9) 0.0037(8)
C24 0.0198(12) 0.0083(10) 0.0283(12) -0.0004(9) -0.0020(10) 0.0024(8)
C25 0.0162(11) 0.0138(11) 0.0280(13) 0.0031(9) -0.0005(10) -0.0039(8)
C26 0.0149(11) 0.0157(11) 0.0225(12) -0.0023(9) 0.0024(9) 0.0016(8)
C27 0.0164(11) 0.0113(10) 0.0209(11) -0.0009(8) 0.0002(9) 0.0017(8)
C28 0.0163(11) 0.0123(10) 0.0242(12) -0.0011(8) 0.0018(9) -0.0005(8)
C29 0.0185(12) 0.0205(11) 0.0187(11) -0.0016(9) 0.0017(9) 0.0017(9)
C30 0.0189(12) 0.0168(11) 0.0266(13) 0.0058(9) 0.0095(10) 0.0019(9)
C31 0.0153(11) 0.0117(10) 0.0277(12) -0.0017(9) 0.0018(9) -0.0014(8)
C32 0.0187(11) 0.0137(10) 0.0191(11) -0.0012(8) 0.0004(9) 0.0026(8)
C33 0.0296(16) 0.0216(14) 0.072(2) 0.0018(14) -0.0053(15) 0.0032(11)

loop_
_atom_type_symbol
_atom_type_description
_atom_type_scat_dispersion_real
_atom_type_scat_dispersion_imag
_atom_type_scat_source
C C 0.0181 0.0091 'International Tables Vol C Tables 4.2.6.8 and 6.1.1.4'
H H 0.0000 0.0000 'International Tables Vol C Tables 4.2.6.8 and 6.1.1.4'
B B 0.0090 0.0039 'International Tables Vol C Tables 4.2.6.8 and 6.1.1.4'
N N 0.0311 0.0180 'International Tables Vol C Tables 4.2.6.8 and 6.1.1.4'
O O 0.0492 0.0322 'International Tables Vol C Tables 4.2.6.8 and 6.1.1.4'
F F 0.0727 0.0534 'International Tables Vol C Tables 4.2.6.8 and 6.1.1.4'
Cl Cl 0.3639 0.7018 'International Tables Vol C Tables 4.2.6.8 and 6.1.1.4'

loop_
_geom_angle_atom_site_label_1
_geom_angle_atom_site_label_2
_geom_angle_atom_site_label_3
_geom_angle
O1 B C21 111.01(19)
O1 B C27 107.12(18)
C21 B C27 113.13(19)
O1 B C15 106.68(18)
C21 B C15 113.80(19)
C27 B C15 104.57(18)
C1 N1 C2 107.0(2)
C1 N1 C4 128.5(2)
C2 N1 C4 124.45(19)
C1 N2 C3 107.12(19)
C1 N2 C10 129.27(19)
C3 N2 C10 123.5(2)
C14 O1 B 130.51(17)
N2 C1 N1 110.5(2)
N2 C1 C14 123.9(2)
N1 C1 C14 125.5(2)
C3 C2 N1 107.8(2)
C3 C2 C8 124.9(2)
N1 C2 C8 127.2(2)
C2 C3 N2 107.5(2)
C2 C3 C9 124.6(2)
N2 C3 C9 127.9(2)
N1 C4 C6 107.86(19)
N1 C4 C5 111.75(19)
C6 C4 C5 109.6(2)
N1 C4 C7 108.8(2)
C6 C4 C7 112.3(2)
C5 C4 C7 106.6(2)
N2 C10 C11 113.27(19)
N2 C10 C12 107.89(19)
C11 C10 C12 108.58(19)
N2 C10 C13 107.85(18)
C11 C10 C13 106.7(2)
C12 C10 C13 112.7(2)
O2 C14 O1 130.0(2)
O2 C14 C1 118.7(2)
O1 C14 C1 111.27(18)
C16 C15 C20 113.3(2)
C16 C15 B 127.6(2)
C20 C15 B 118.9(2)
F1 C16 C17 114.5(2)
F1 C16 C15 121.3(2)
C17 C16 C15 124.2(2)
F2 C17 C18 119.6(2)
F2 C17 C16 120.5(2)
C18 C17 C16 119.8(2)
F3 C18 C19 120.8(2)
F3 C18 C17 120.6(3)
C19 C18 C17 118.6(2)
F4 C19 C18 119.7(2)
F4 C19 C20 120.4(3)
C18 C19 C20 119.8(2)
F5 C20 C19 116.0(2)
F5 C20 C15 119.7(2)
C19 C20 C15 124.2(2)
C22 C21 C26 113.3(2)
C22 C21 B 125.9(2)
C26 C21 B 120.8(2)
F6 C22 C23 114.9(2)
F6 C22 C21 121.2(2)
C23 C22 C21 123.8(2)
F7 C23 C24 119.6(2)
F7 C23 C22 120.5(2)
C24 C23 C22 119.9(2)
F8 C24 C23 120.7(2)
F8 C24 C25 120.3(2)
C23 C24 C25 119.0(2)
F9 C25 C24 119.5(2)
F9 C25 C26 121.0(2)
C24 C25 C26 119.4(2)
F10 C26 C25 116.4(2)
F10 C26 C21 119.2(2)
C25 C26 C21 124.4(2)
C28 C27 C32 113.1(2)
C28 C27 B 117.6(2)
C32 C27 B 129.1(2)
F11 C28 C29 116.1(2)
F11 C28 C27 118.8(2)
C29 C28 C27 125.1(2)
F12 C29 C30 119.9(2)
F12 C29 C28 121.0(2)
C30 C29 C28 119.1(2)
F13 C30 C29 120.7(2)
F13 C30 C31 120.5(2)
C29 C30 C31 118.7(2)
F14 C31 C30 119.1(2)
F14 C31 C32 120.6(2)
C30 C31 C32 120.4(2)
F15 C32 C31 115.3(2)
F15 C32 C27 121.3(2)
C31 C32 C27 123.5(2)
Cl2 C33 Cl1 112.94(16)

loop_
_geom_bond_atom_site_label_1
_geom_bond_atom_site_label_2
_geom_bond_distance
B O1 1.535(3)
B C21 1.645(3)
B C27 1.648(3)
B C15 1.653(3)
N1 C1 1.346(3)
N1 C2 1.398(3)
N1 C4 1.529(3)
N2 C1 1.343(3)
N2 C3 1.403(3)
N2 C10 1.528(3)
O1 C14 1.302(3)
O2 C14 1.211(3)
F1 C16 1.356(3)
F2 C17 1.348(3)
F3 C18 1.342(3)
F4 C19 1.352(3)
F5 C20 1.351(3)
F6 C22 1.356(3)
F7 C23 1.348(3)
F8 C24 1.340(3)
F9 C25 1.343(3)
F10 C26 1.347(3)
F11 C28 1.354(3)
F12 C29 1.349(3)
F13 C30 1.350(3)
F14 C31 1.348(3)
F15 C32 1.349(3)
Cl1 C33 1.760(3)
Cl2 C33 1.757(3)
C1 C14 1.528(3)
C2 C3 1.358(4)
C2 C8 1.498(3)
C3 C9 1.497(3)
C4 C6 1.531(3)
C4 C5 1.531(3)
C4 C7 1.536(3)
C10 C11 1.528(3)
C10 C12 1.531(3)
C10 C13 1.531(3)
C15 C16 1.390(3)
C15 C20 1.397(3)
C16 C17 1.389(4)
C17 C18 1.378(4)
C18 C19 1.378(4)
C19 C20 1.385(4)
C21 C22 1.392(3)
C21 C26 1.402(3)
C22 C23 1.387(3)
C23 C24 1.376(3)
C24 C25 1.377(4)
C25 C26 1.380(3)
C27 C28 1.392(3)
C27 C32 1.396(3)
C28 C29 1.378(3)
C29 C30 1.376(3)
C30 C31 1.377(4)
C31 C32 1.383(3)

loop_
_geom_torsion_atom_site_label_1
_geom_torsion_atom_site_label_2
_geom_torsion_atom_site_label_3
_geom_torsion_atom_site_label_4
_geom_torsion
C21 B O1 C14 11.6(3)
C27 B O1 C14 135.6(2)
C15 B O1 C14 -112.9(2)
C3 N2 C1 N1 0.2(2)
C10 N2 C1 N1 -176.9(2)
C3 N2 C1 C14 176.9(2)
C10 N2 C1 C14 -0.3(4)
C2 N1 C1 N2 -1.4(2)
C4 N1 C1 N2 179.4(2)
C2 N1 C1 C14 -178.0(2)
C4 N1 C1 C14 2.9(4)
C1 N1 C2 C3 2.1(3)
C4 N1 C2 C3 -178.7(2)
C1 N1 C2 C8 -175.1(2)
C4 N1 C2 C8 4.1(4)
N1 C2 C3 N2 -1.9(3)
C8 C2 C3 N2 175.3(2)
N1 C2 C3 C9 179.7(2)
C8 C2 C3 C9 -3.0(4)
C1 N2 C3 C2 1.1(3)
C10 N2 C3 C2 178.5(2)
C1 N2 C3 C9 179.4(2)
C10 N2 C3 C9 -3.2(4)
C1 N1 C4 C6 103.1(3)
C2 N1 C4 C6 -75.9(3)
C1 N1 C4 C5 -17.5(3)
C2 N1 C4 C5 163.5(2)
C1 N1 C4 C7 -134.9(2)
C2 N1 C4 C7 46.1(3)
C1 N2 C10 C11 -11.2(3)
C3 N2 C10 C11 172.0(2)
C1 N2 C10 C12 109.0(3)
C3 N2 C10 C12 -67.8(3)
C1 N2 C10 C13 -129.0(2)
C3 N2 C10 C13 54.2(3)
B O1 C14 O2 2.4(4)
B O1 C14 C1 -176.0(2)
N2 C1 C14 O2 -80.4(3)
N1 C1 C14 O2 95.8(3)
N2 C1 C14 O1 98.2(3)
N1 C1 C14 O1 -85.7(3)
O1 B C15 C16 140.0(2)
C21 B C15 C16 17.2(3)
C27 B C15 C16 -106.7(3)
O1 B C15 C20 -45.0(3)
C21 B C15 C20 -167.8(2)
C27 B C15 C20 68.3(3)
C20 C15 C16 F1 -176.3(2)
B C15 C16 F1 -1.1(4)
C20 C15 C16 C17 2.4(4)
B C15 C16 C17 177.7(2)
F1 C16 C17 F2 -0.5(3)
C15 C16 C17 F2 -179.3(2)
F1 C16 C17 C18 178.5(2)
C15 C16 C17 C18 -0.4(4)
F2 C17 C18 F3 -1.3(4)
C16 C17 C18 F3 179.8(2)
F2 C17 C18 C19 178.0(2)
C16 C17 C18 C19 -0.9(4)
F3 C18 C19 F4 0.5(4)
C17 C18 C19 F4 -178.8(2)
F3 C18 C19 C20 179.3(2)
C17 C18 C19 C20 0.0(4)
F4 C19 C20 F5 3.4(3)
C18 C19 C20 F5 -175.4(2)
F4 C19 C20 C15 -178.8(2)
C18 C19 C20 C15 2.4(4)
C16 C15 C20 F5 174.3(2)
B C15 C20 F5 -1.4(3)
C16 C15 C20 C19 -3.5(4)
B C15 C20 C19 -179.2(2)
O1 B C21 C22 105.6(3)
C27 B C21 C22 -14.8(3)
C15 B C21 C22 -134.0(2)
O1 B C21 C26 -73.7(3)
C27 B C21 C26 165.8(2)
C15 B C21 C26 46.6(3)
C26 C21 C22 F6 177.0(2)
B C21 C22 F6 -2.5(4)
C26 C21 C22 C23 -2.7(4)
B C21 C22 C23 177.9(2)
F6 C22 C23 F7 2.5(3)
C21 C22 C23 F7 -177.8(2)
F6 C22 C23 C24 -178.3(2)
C21 C22 C23 C24 1.4(4)
F7 C23 C24 F8 0.3(4)
C22 C23 C24 F8 -178.8(2)
F7 C23 C24 C25 -179.9(2)
C22 C23 C24 C25 0.9(4)
F8 C24 C25 F9 -1.6(4)
C23 C24 C25 F9 178.6(2)
F8 C24 C25 C26 178.2(2)
C23 C24 C25 C26 -1.6(4)
F9 C25 C26 F10 -0.2(3)
C24 C25 C26 F10 -180.0(2)
F9 C25 C26 C21 179.8(2)
C24 C25 C26 C21 0.1(4)
C22 C21 C26 F10 -177.9(2)
B C21 C26 F10 1.5(3)
C22 C21 C26 C25 2.0(4)
B C21 C26 C25 -178.5(2)
O1 B C27 C28 175.10(19)
C21 B C27 C28 -62.2(3)
C15 B C27 C28 62.1(2)
O1 B C27 C32 0.2(3)
C21 B C27 C32 122.9(3)
C15 B C27 C32 -112.7(3)
C32 C27 C28 F11 -178.9(2)
B C27 C28 F11 5.4(3)
C32 C27 C28 C29 1.0(3)
B C27 C28 C29 -174.6(2)
F11 C28 C29 F12 -2.3(3)
C27 C28 C29 F12 177.7(2)
F11 C28 C29 C30 177.7(2)
C27 C28 C29 C30 -2.2(4)
F12 C29 C30 F13 0.8(4)
C28 C29 C30 F13 -179.2(2)
F12 C29 C30 C31 -179.1(2)
C28 C29 C30 C31 0.9(4)
F13 C30 C31 F14 1.2(3)
C29 C30 C31 F14 -178.9(2)
F13 C30 C31 C32 -178.5(2)
C29 C30 C31 C32 1.4(4)
F14 C31 C32 F15 -2.0(3)
C30 C31 C32 F15 177.7(2)
F14 C31 C32 C27 177.6(2)
C30 C31 C32 C27 -2.7(4)
C28 C27 C32 F15 -179.0(2)
B C27 C32 F15 -3.9(4)
C28 C27 C32 C31 1.5(3)
B C27 C32 C31 176.5(2)
